data_1507287
loop_
_publ_author_name
'Viciu, Mihai S.'
'Kelly, 3rd, Roy A'
'Stevens, Edwin D.'
'Naud, Fr\'ed\'eric'
'Studer, Martin'
'Nolan, Steven P.'

_publ_section_title
;
 Synthesis, characterization, and catalytic activity of N-heterocyclic
 carbene (NHC) palladacycle complexes.
;
_journal_issue 9
_journal_name_full 'Organic letters'
_journal_page_first 1479
_journal_page_last 1482
_journal_paper_doi 10.1021/ol034264c
_journal_volume 5
_journal_year 2003
_chemical_formula_sum 'C41 H50 Cl N3 Pd'
_chemical_formula_weight 726.69
_chemical_name_systematic
; 
 ? 
;
_space_group_IT_number 2
_symmetry_cell_setting triclinic
_symmetry_space_group_name_Hall '-P 1'
_symmetry_space_group_name_H-M 'P -1'
_atom_sites_solution_hydrogens geom
_atom_sites_solution_primary direct
_atom_sites_solution_secondary difmap
_audit_creation_method SHELXL-97
_cell_angle_alpha 84.1240(10)
_cell_angle_beta 88.6030(10)
_cell_angle_gamma 79.4620(10)
_cell_formula_units_Z 4
_cell_length_a 9.7883(7)
_cell_length_b 19.5135(13)
_cell_length_c 19.8075(13)
_cell_measurement_reflns_used 20066
_cell_measurement_temperature 150(2)
_cell_measurement_theta_max 28.846
_cell_measurement_theta_min 2.191
_cell_volume 3699.9(4)
_computing_cell_refinement 'Bruker SMART'
_computing_data_collection 'Bruker SMART'
_computing_data_reduction 'Bruker SHELXTL'
_computing_molecular_graphics 'Bruker SHELXTL'
_computing_publication_material 'Bruker SHELXTL'
_computing_structure_refinement 'SHELXL-97 (Sheldrick, 1997)'
_computing_structure_solution 'SHELXS-97 (Sheldrick, 1990)'
_diffrn_ambient_temperature 150(2)
_diffrn_measured_fraction_theta_full 0.891
_diffrn_measured_fraction_theta_max 0.891
_diffrn_measurement_device_type 'CCD area detector'
_diffrn_measurement_method 'phi and omega scans'
_diffrn_radiation_monochromator graphite
_diffrn_radiation_source 'fine-focus sealed tube'
_diffrn_radiation_type MoK\a
_diffrn_radiation_wavelength 0.71073
_diffrn_reflns_av_R_equivalents 0.0241
_diffrn_reflns_av_sigmaI/netI 0.0345
_diffrn_reflns_limit_h_max 13
_diffrn_reflns_limit_h_min -13
_diffrn_reflns_limit_k_max 26
_diffrn_reflns_limit_k_min -26
_diffrn_reflns_limit_l_max 26
_diffrn_reflns_limit_l_min -24
_diffrn_reflns_number 36619
_diffrn_reflns_theta_full 29.06
_diffrn_reflns_theta_max 29.06
_diffrn_reflns_theta_min 1.07
_exptl_absorpt_coefficient_mu 0.605
_exptl_absorpt_correction_T_max 1.000000
_exptl_absorpt_correction_T_min 0.647005
_exptl_absorpt_correction_type empirical
_exptl_crystal_colour colorless
_exptl_crystal_density_diffrn 1.305
_exptl_crystal_density_method 'not measured'
_exptl_crystal_description wedge
_exptl_crystal_F_000 1520
_exptl_crystal_size_max 0.5
_exptl_crystal_size_mid 0.4
_exptl_crystal_size_min 0.3
_refine_diff_density_max 2.083
_refine_diff_density_min -1.821
_refine_diff_density_rms 0.124
_refine_ls_extinction_coef 0.0007(2)
_refine_ls_extinction_expression Fc^*^=kFc[1+0.001xFc^2^\l^3^/sin(2\q)]^-1/4^
_refine_ls_extinction_method SHELXL
_refine_ls_goodness_of_fit_ref 1.015
_refine_ls_hydrogen_treatment mixed
_refine_ls_matrix_type full
_refine_ls_number_parameters 1035
_refine_ls_number_reflns 17634
_refine_ls_number_restraints 824
_refine_ls_restrained_S_all 0.993
_refine_ls_R_factor_all 0.0436
_refine_ls_R_factor_gt 0.0298
_refine_ls_shift/su_max 0.002
_refine_ls_shift/su_mean 0.000
_refine_ls_structure_factor_coef Fsqd
_refine_ls_weighting_details 'calc w=1/[\s^2^(Fo^2^)+(0.0811P)^2^+2.1614P] where P=(Fo^2^+2Fc^2^)/3'
_refine_ls_weighting_scheme calc
_refine_ls_wR_factor_gt 0.0682
_refine_ls_wR_factor_ref 0.0736
_reflns_number_gt 12794
_reflns_number_total 17634
_reflns_threshold_expression >2sigma(I)
_cod_data_source_file ol034264csi20030214_080355.cif
_cod_data_source_block nol105
_cod_depositor_comments
;
The following automatic conversions were performed:

'_symmetry_cell_setting' value 'Triclinic' changed to 'triclinic'
according to /home/saulius/struct/CIF-dictionaries/cif_core.dic
dictionary named 'cif_core.dic' version 2.4.1 from 2010-06-29.

Automatic conversion script
Id: cif_fix_values 1715 2011-07-08 13:25:40Z adriana 
;
_cod_original_sg_symbol_H-M P-1
_cod_database_code 1507287

loop_
_symmetry_equiv_pos_as_xyz
'x, y, z'
'-x, -y, -z'

loop_
_atom_site_label
_atom_site_type_symbol
_atom_site_fract_x
_atom_site_fract_y
_atom_site_fract_z
_atom_site_U_iso_or_equiv
_atom_site_adp_type
_atom_site_occupancy
_atom_site_symmetry_multiplicity
_atom_site_calc_flag
_atom_site_refinement_flags
Pd1_1 Pd 0.05461(3) 0.014805(13) 0.304353(14) 0.01367(8) Uani 1 1 d U
Cl1_1 Cl 0.15845(11) 0.04494(5) 0.40270(5) 0.0257(2) Uani 1 1 d U
Pd2_2 Pd -0.09892(3) -0.538821(13) 0.193231(14) 0.01451(8) Uani 1 1 d U
Cl2_2 Cl -0.20135(11) -0.55971(5) 0.08997(5) 0.0269(2) Uani 1 1 d U
N101_1 N 0.3000(3) 0.07493(15) 0.23595(15) 0.0160(6) Uani 1 1 d U
C101_1 C -0.0372(4) -0.01049(19) 0.22455(18) 0.0172(7) Uani 1 1 d U
N102_1 N 0.3352(3) -0.03786(15) 0.25190(16) 0.0166(6) Uani 1 1 d U
C102_1 C -0.0632(4) 0.0337(2) 0.1646(2) 0.0252(9) Uani 1 1 d U
H2_1 H -0.029(5) 0.074(2) 0.162(2) 0.030 Uiso 1 1 d .
N103_1 N -0.1342(3) -0.00647(16) 0.35922(16) 0.0191(7) Uani 1 1 d U
C103_1 C -0.1487(5) 0.0192(3) 0.1138(2) 0.0332(10) Uani 1 1 d U
H3_1 H -0.165(5) 0.050(2) 0.075(2) 0.036(13) Uiso 1 1 d .
C104_1 C -0.2052(5) -0.0412(3) 0.1221(2) 0.0340(10) Uani 1 1 d U
H4_1 H -0.267(4) -0.054(2) 0.090(2) 0.018(10) Uiso 1 1 d .
C105_1 C -0.1795(4) -0.0863(2) 0.1816(2) 0.0270(9) Uani 1 1 d U
H5_1 H -0.219(4) -0.126(2) 0.1908(19) 0.012(9) Uiso 1 1 d .
C106_1 C -0.0990(4) -0.0705(2) 0.23345(19) 0.0208(8) Uani 1 1 d U
C107_1 C -0.0922(4) -0.11388(19) 0.29931(19) 0.0190(8) Uani 1 1 d U
C108_1 C -0.1093(4) -0.08350(18) 0.36141(19) 0.0179(7) Uani 1 1 d U
C109_1 C -0.1068(4) -0.1252(2) 0.4226(2) 0.0249(9) Uani 1 1 d U
H9_1 H -0.114(4) -0.113(2) 0.462(2) 0.023(12) Uiso 1 1 d .
C110_1 C -0.0826(4) -0.1984(2) 0.4233(2) 0.0299(10) Uani 1 1 d U
H10_1 H -0.073(4) -0.224(2) 0.465(2) 0.021(11) Uiso 1 1 d .
C111_1 C -0.0629(5) -0.2287(2) 0.3633(3) 0.0340(10) Uani 1 1 d U
H111_1 H -0.0460 -0.2782 0.3636 0.041 Uiso 1 1 calc R
C112_1 C -0.0679(5) -0.1865(2) 0.3024(2) 0.0282(9) Uani 1 1 d U
H12_1 H -0.053(4) -0.2055(19) 0.2639(19) 0.008(9) Uiso 1 1 d .
C113_1 C -0.1430(4) 0.0182(2) 0.4277(2) 0.0273(9) Uani 1 1 d U
H13A_1 H -0.2248 0.0053 0.4516 0.041 Uiso 1 1 calc R
H13B_1 H -0.1508 0.0693 0.4235 0.041 Uiso 1 1 calc R
H13C_1 H -0.0591 -0.0035 0.4533 0.041 Uiso 1 1 calc R
C114_1 C -0.2693(4) 0.0251(2) 0.3257(2) 0.0240(9) Uani 1 1 d U
H14A_1 H -0.339(5) 0.011(2) 0.347(2) 0.021(11) Uiso 1 1 d .
H14B_1 H -0.274(5) 0.075(2) 0.321(2) 0.030(12) Uiso 1 1 d .
H14C_1 H -0.278(4) 0.014(2) 0.283(2) 0.022(11) Uiso 1 1 d .
C115_1 C 0.2339(4) 0.14815(18) 0.2227(2) 0.0194(8) Uani 1 1 d U
C116_1 C 0.1794(4) 0.17138(19) 0.1579(2) 0.0220(8) Uani 1 1 d U
C117_1 C 0.1108(4) 0.2401(2) 0.1474(2) 0.0286(9) Uani 1 1 d U
H17_1 H 0.076(5) 0.257(2) 0.104(2) 0.034 Uiso 1 1 d .
C118_1 C 0.0997(4) 0.2850(2) 0.1979(2) 0.0312(10) Uani 1 1 d U
H18_1 H 0.0470 0.3310 0.1903 0.037 Uiso 1 1 calc R
C119_1 C 0.1650(5) 0.2628(2) 0.2589(2) 0.0285(9) Uani 1 1 d U
H19_1 H 0.160(5) 0.292(2) 0.294(2) 0.029(12) Uiso 1 1 d .
C120_1 C 0.2364(4) 0.19341(19) 0.2731(2) 0.0218(8) Uani 1 1 d U
C121_1 C 0.2015(4) 0.1255(2) 0.0991(2) 0.0263(9) Uani 1 1 d U
H21_1 H 0.209(4) 0.078(2) 0.119(2) 0.023(11) Uiso 1 1 d .
C122_1 C 0.3403(5) 0.1318(3) 0.0628(2) 0.0413(12) Uani 1 1 d U
H22A_1 H 0.3563 0.1000 0.0271 0.062 Uiso 1 1 calc R
H22B_1 H 0.4162 0.1194 0.0957 0.062 Uiso 1 1 calc R
H22C_1 H 0.3368 0.1801 0.0426 0.062 Uiso 1 1 calc R
C123_1 C 0.0865(5) 0.1437(2) 0.0456(2) 0.0357(11) Uani 1 1 d U
H23A_1 H 0.0950 0.1878 0.0189 0.054 Uiso 1 1 calc R
H23B_1 H -0.0045 0.1487 0.0682 0.054 Uiso 1 1 calc R
H23C_1 H 0.0953 0.1062 0.0155 0.054 Uiso 1 1 calc R
C124_1 C 0.3207(4) 0.1729(2) 0.3377(2) 0.0249(9) Uani 1 1 d U
H24_1 H 0.331(4) 0.119(2) 0.346(2) 0.030 Uiso 1 1 d .
C125_1 C 0.4644(5) 0.1944(2) 0.3281(2) 0.0322(10) Uani 1 1 d U
H25A_1 H 0.5125 0.1726 0.2895 0.048 Uiso 1 1 calc R
H25B_1 H 0.5195 0.1788 0.3693 0.048 Uiso 1 1 calc R
H25C_1 H 0.4526 0.2455 0.3192 0.048 Uiso 1 1 calc R
C126_1 C 0.2492(5) 0.2038(2) 0.4007(2) 0.0365(11) Uani 1 1 d U
H26A_1 H 0.2482 0.2543 0.3968 0.055 Uiso 1 1 calc R
H26B_1 H 0.3004 0.1815 0.4415 0.055 Uiso 1 1 calc R
H26C_1 H 0.1536 0.1952 0.4038 0.055 Uiso 1 1 calc R
C127_1 C 0.4384(4) 0.0516(2) 0.2220(2) 0.0225(8) Uani 1 1 d U
H27_1 H 0.5052 0.0800 0.2080 0.027 Uiso 1 1 calc R
C128_1 C 0.4612(4) -0.0185(2) 0.2317(2) 0.0219(8) Uani 1 1 d U
H28_1 H 0.543(5) -0.052(2) 0.228(2) 0.026(11) Uiso 1 1 d .
C129_1 C 0.2332(4) 0.01991(17) 0.25585(18) 0.0155(7) Uani 1 1 d U
C130_1 C 0.3171(4) -0.10996(18) 0.2591(2) 0.0189(8) Uani 1 1 d U
C131_1 C 0.3361(4) -0.14917(19) 0.3227(2) 0.0211(8) Uani 1 1 d U
C132_1 C 0.3228(4) -0.2195(2) 0.3265(2) 0.0274(9) Uani 1 1 d U
H32_1 H 0.325(5) -0.244(3) 0.367(3) 0.041(14) Uiso 1 1 d .
C133_1 C 0.2928(4) -0.2492(2) 0.2685(3) 0.0317(10) Uani 1 1 d U
H33_1 H 0.281(5) -0.298(3) 0.276(3) 0.051(15) Uiso 1 1 d .
C134_1 C 0.2763(4) -0.2098(2) 0.2070(2) 0.0283(9) Uani 1 1 d U
H34_1 H 0.2568 -0.2310 0.1682 0.034 Uiso 1 1 calc R
C135_1 C 0.2874(4) -0.1392(2) 0.2002(2) 0.0227(8) Uani 1 1 d U
C136_1 C 0.2759(5) -0.0975(2) 0.1307(2) 0.0279(9) Uani 1 1 d U
H36_1 H 0.266(5) -0.056(2) 0.135(2) 0.035(14) Uiso 1 1 d .
C137_1 C 0.4136(5) -0.1098(3) 0.0919(3) 0.0458(13) Uani 1 1 d U
H37A_1 H 0.4363 -0.1589 0.0824 0.069 Uiso 1 1 calc R
H37B_1 H 0.4874 -0.0990 0.1194 0.069 Uiso 1 1 calc R
H37C_1 H 0.4054 -0.0795 0.0491 0.069 Uiso 1 1 calc R
C138_1 C 0.1612(5) -0.1143(3) 0.0875(3) 0.0371(11) Uani 1 1 d U
H38A_1 H 0.142(5) -0.081(2) 0.053(2) 0.026(12) Uiso 1 1 d .
H38B_1 H 0.084(6) -0.115(3) 0.108(3) 0.064(19) Uiso 1 1 d .
H38C_1 H 0.194(6) -0.161(3) 0.069(3) 0.054(16) Uiso 1 1 d .
C139_1 C 0.3804(4) -0.1196(2) 0.3845(2) 0.0251(9) Uani 1 1 d U
H39_1 H 0.362(5) -0.071(2) 0.380(2) 0.030 Uiso 1 1 d .
C140_1 C 0.3004(5) -0.1389(3) 0.4489(2) 0.0384(11) Uani 1 1 d U
H40A_1 H 0.3201 -0.1898 0.4601 0.058 Uiso 1 1 calc R
H40B_1 H 0.2006 -0.1233 0.4413 0.058 Uiso 1 1 calc R
H40C_1 H 0.3294 -0.1160 0.4865 0.058 Uiso 1 1 calc R
C141_1 C 0.5377(5) -0.1440(3) 0.3959(3) 0.0431(12) Uani 1 1 d U
H41A_1 H 0.588(5) -0.132(2) 0.358(2) 0.029(13) Uiso 1 1 d .
H41B_1 H 0.566(6) -0.121(3) 0.435(3) 0.062(18) Uiso 1 1 d .
H41C_1 H 0.559(5) -0.189(3) 0.410(3) 0.043(16) Uiso 1 1 d .
N201_2 N -0.3819(3) -0.48741(15) 0.24537(16) 0.0173(6) Uani 1 1 d U
C201_2 C -0.0134(4) -0.5164(2) 0.27594(19) 0.0195(8) Uani 1 1 d U
N202_2 N -0.3462(3) -0.60008(15) 0.25503(16) 0.0172(6) Uani 1 1 d U
C202_2 C 0.0105(5) -0.5613(2) 0.3356(2) 0.0285(9) Uani 1 1 d U
H2_2 H -0.023(5) -0.608(2) 0.337(2) 0.037(13) Uiso 1 1 d .
N203_2 N 0.0940(3) -0.51807(16) 0.14318(16) 0.0196(7) Uani 1 1 d U
C203_2 C 0.0886(5) -0.5463(3) 0.3887(2) 0.0373(11) Uani 1 1 d U
H3_2 H 0.107(5) -0.580(3) 0.431(3) 0.045 Uiso 1 1 d .
C204_2 C 0.1429(5) -0.4851(3) 0.3829(2) 0.0370(11) Uani 1 1 d U
H4_2 H 0.208(6) -0.476(3) 0.413(3) 0.058(17) Uiso 1 1 d .
C205_2 C 0.1231(4) -0.4403(2) 0.3228(2) 0.0293(9) Uani 1 1 d U
H5_2 H 0.1618 -0.3988 0.3183 0.035 Uiso 1 1 calc R
C206_2 C 0.0471(4) -0.4556(2) 0.2694(2) 0.0216(8) Uani 1 1 d U
C207_2 C 0.0425(4) -0.41105(19) 0.2033(2) 0.0199(8) Uani 1 1 d U
C208_2 C 0.0685(4) -0.44190(19) 0.14180(19) 0.0188(8) Uani 1 1 d U
C209_2 C 0.0682(4) -0.3987(2) 0.0809(2) 0.0239(8) Uani 1 1 d U
H9_2 H 0.087(5) -0.415(2) 0.040(2) 0.029 Uiso 1 1 d .
C210_2 C 0.0405(5) -0.3262(2) 0.0807(2) 0.0295(10) Uani 1 1 d U
H10_2 H 0.039(5) -0.303(2) 0.040(2) 0.035 Uiso 1 1 d .
C211_2 C 0.0126(5) -0.2965(2) 0.1403(3) 0.0328(10) Uani 1 1 d U
H11_2 H -0.004(4) -0.251(2) 0.142(2) 0.025(11) Uiso 1 1 d .
C212_2 C 0.0155(5) -0.3385(2) 0.2012(2) 0.0291(9) Uani 1 1 d U
H12_2 H 0.003(5) -0.322(2) 0.241(2) 0.035 Uiso 1 1 d .
C213_2 C 0.1111(4) -0.5429(2) 0.0744(2) 0.0255(9) Uani 1 1 d U
H13A_2 H 0.1914 -0.5270 0.0517 0.038 Uiso 1 1 calc R
H13B_2 H 0.0273 -0.5239 0.0478 0.038 Uiso 1 1 calc R
H13C_2 H 0.1261 -0.5942 0.0786 0.038 Uiso 1 1 calc R
C214_2 C 0.2283(4) -0.5494(2) 0.1784(2) 0.0232(8) Uani 1 1 d U
H14A_2 H 0.243(4) -0.600(2) 0.1804(18) 0.012(9) Uiso 1 1 d .
H14B_2 H 0.317(5) -0.535(2) 0.155(2) 0.042(14) Uiso 1 1 d .
H14C_2 H 0.232(5) -0.536(2) 0.218(2) 0.029(13) Uiso 1 1 d .
C215_2 C -0.3638(4) -0.41448(18) 0.2424(2) 0.0195(8) Uani 1 1 d U
C216_2 C -0.3835(4) -0.3726(2) 0.1804(2) 0.0230(8) Uani 1 1 d U
C217_2 C -0.3699(5) -0.3025(2) 0.1810(3) 0.0300(10) Uani 1 1 d U
H17_2 H -0.378(4) -0.278(2) 0.142(2) 0.020(11) Uiso 1 1 d .
C218_2 C -0.3434(5) -0.2760(2) 0.2397(3) 0.0345(10) Uani 1 1 d U
H18_2 H -0.3355 -0.2281 0.2387 0.041 Uiso 1 1 calc R
C219_2 C -0.3281(5) -0.3180(2) 0.2998(2) 0.0299(10) Uani 1 1 d U
H19_2 H -0.318(5) -0.305(2) 0.340(2) 0.036 Uiso 1 1 d .
C220_2 C -0.3382(4) -0.3887(2) 0.3032(2) 0.0231(8) Uani 1 1 d U
C221_2 C -0.4248(5) -0.3993(2) 0.1160(2) 0.0302(10) Uani 1 1 d U
H21_2 H -0.408(5) -0.444(3) 0.121(2) 0.036 Uiso 1 1 d .
C222_2 C -0.3498(5) -0.3740(3) 0.0526(2) 0.0432(12) Uani 1 1 d U
H22A_2 H -0.3764 -0.3230 0.0438 0.065 Uiso 1 1 calc R
H22B_2 H -0.3757 -0.3961 0.0138 0.065 Uiso 1 1 calc R
H22C_2 H -0.2492 -0.3866 0.0595 0.065 Uiso 1 1 calc R
C223_2 C -0.5833(5) -0.3790(3) 0.1065(3) 0.0403(11) Uani 1 1 d U
H23A_2 H -0.6096 -0.3279 0.0988 0.060 Uiso 1 1 calc R
H23B_2 H -0.6304 -0.3960 0.1473 0.060 Uiso 1 1 calc R
H23C_2 H -0.6107 -0.4001 0.0672 0.060 Uiso 1 1 calc R
C224_2 C -0.3303(5) -0.4333(2) 0.3714(2) 0.0313(10) Uani 1 1 d U
H24_2 H -0.3039 -0.4836 0.3623 0.038 Uiso 1 1 calc R
C225_2 C -0.4735(6) -0.4238(3) 0.4056(3) 0.0491(14) Uani 1 1 d U
H25A_2 H -0.466(6) -0.455(3) 0.449(3) 0.065(18) Uiso 1 1 d .
H25B_2 H -0.491(6) -0.374(3) 0.412(3) 0.062(18) Uiso 1 1 d .
H25C_2 H -0.560(6) -0.443(3) 0.374(3) 0.070(19) Uiso 1 1 d .
C226_2 C -0.2214(6) -0.4176(3) 0.4183(3) 0.0451(13) Uani 1 1 d U
H26A_2 H -0.2546 -0.3723 0.4358 0.068 Uiso 1 1 calc R
H26B_2 H -0.1346 -0.4160 0.3929 0.068 Uiso 1 1 calc R
H26C_2 H -0.2048 -0.4545 0.4562 0.068 Uiso 1 1 calc R
C227_2 C -0.5082(4) -0.5072(2) 0.2633(2) 0.0231(8) Uani 1 1 d U
H27_2 H -0.589(5) -0.477(2) 0.267(2) 0.028 Uiso 1 1 d .
C228_2 C -0.4859(4) -0.5774(2) 0.2691(2) 0.0224(8) Uani 1 1 d U
H28_2 H -0.546(5) -0.614(2) 0.275(2) 0.041(14) Uiso 1 1 d .
C229_2 C -0.2807(4) -0.54434(18) 0.23892(18) 0.0165(7) Uani 1 1 d U
C230_2 C -0.2805(4) -0.67358(18) 0.2651(2) 0.0187(8) Uani 1 1 d U
C231_2 C -0.2270(4) -0.6995(2) 0.3299(2) 0.0241(8) Uani 1 1 d U
C232_2 C -0.1563(5) -0.7689(2) 0.3372(3) 0.0337(10) Uani 1 1 d U
H32_2 H -0.117(4) -0.788(2) 0.378(2) 0.022(11) Uiso 1 1 d .
C233_2 C -0.1463(4) -0.8103(2) 0.2844(3) 0.0331(10) Uani 1 1 d U
H33_2 H -0.0945 -0.8567 0.2901 0.040 Uiso 1 1 calc R
C234_2 C -0.2102(4) -0.7854(2) 0.2237(2) 0.0280(9) Uani 1 1 d U
H34_2 H -0.2065 -0.8158 0.1889 0.034 Uiso 1 1 calc R
C235_2 C -0.2809(4) -0.71609(19) 0.2120(2) 0.0218(8) Uani 1 1 d U
C236_2 C -0.3626(5) -0.6925(2) 0.1473(2) 0.0258(9) Uani 1 1 d U
H36_2 H -0.375(5) -0.646(2) 0.146(2) 0.031 Uiso 1 1 d .
C237_2 C -0.2867(5) -0.7194(2) 0.0835(2) 0.0389(11) Uani 1 1 d U
H37A_2 H -0.1924 -0.7089 0.0820 0.058 Uiso 1 1 calc R
H37B_2 H -0.3375 -0.6962 0.0430 0.058 Uiso 1 1 calc R
H37C_2 H -0.2819 -0.7701 0.0851 0.058 Uiso 1 1 calc R
C238_2 C -0.5041(5) -0.7160(2) 0.1534(2) 0.0331(10) Uani 1 1 d U
H38A_2 H -0.4899 -0.7673 0.1594 0.050 Uiso 1 1 calc R
H38B_2 H -0.5579 -0.6987 0.1121 0.050 Uiso 1 1 calc R
H38C_2 H -0.5548 -0.6971 0.1927 0.050 Uiso 1 1 calc R
C239_2 C -0.2545(5) -0.6571(2) 0.3908(2) 0.0309(10) Uani 1 1 d U
H39_2 H -0.255(5) -0.610(2) 0.373(2) 0.031(12) Uiso 1 1 d .
C240_2 C -0.3948(6) -0.6646(3) 0.4233(3) 0.0454(13) Uani 1 1 d U
H40A_2 H -0.398(6) -0.709(3) 0.441(3) 0.068 Uiso 1 1 d .
H40B_2 H -0.469(6) -0.645(3) 0.393(3) 0.068 Uiso 1 1 d .
H40C_2 H -0.411(6) -0.636(3) 0.463(3) 0.068 Uiso 1 1 d .
C241_2 C -0.1416(7) -0.6785(3) 0.4459(3) 0.0447(14) Uani 1 1 d U
H41A_2 H -0.156(6) -0.650(3) 0.477(3) 0.053(18) Uiso 1 1 d .
H41B_2 H -0.145(6) -0.723(3) 0.466(3) 0.064 Uiso 1 1 d .
H41C_2 H -0.051(7) -0.682(3) 0.427(3) 0.08(2) Uiso 1 1 d .

loop_
_atom_site_aniso_label
_atom_site_aniso_U_11
_atom_site_aniso_U_22
_atom_site_aniso_U_33
_atom_site_aniso_U_23
_atom_site_aniso_U_13
_atom_site_aniso_U_12
Pd1_1 0.01089(15) 0.01280(14) 0.01678(16) -0.00391(10) 0.00227(11) 0.00034(10)
Cl1_1 0.0287(5) 0.0314(5) 0.0205(5) -0.0067(4) 0.0016(4) -0.0129(4)
Pd2_2 0.01181(15) 0.01286(14) 0.01832(16) -0.00353(10) 0.00150(11) 0.00008(10)
Cl2_2 0.0263(5) 0.0359(5) 0.0216(5) -0.0069(4) 0.0019(4) -0.0116(4)
N101_1 0.0116(15) 0.0142(14) 0.0210(16) -0.0014(12) 0.0017(12) 0.0004(11)
C101_1 0.0162(19) 0.0259(19) 0.0092(17) -0.0030(14) 0.0024(14) -0.0025(15)
N102_1 0.0121(15) 0.0144(14) 0.0226(17) -0.0049(12) 0.0005(12) 0.0013(11)
C102_1 0.023(2) 0.029(2) 0.024(2) -0.0048(17) 0.0027(17) -0.0055(17)
N103_1 0.0177(17) 0.0198(15) 0.0199(17) -0.0050(12) 0.0048(13) -0.0025(13)
C103_1 0.026(2) 0.051(3) 0.020(2) 0.003(2) -0.0015(18) -0.006(2)
C104_1 0.025(2) 0.055(3) 0.027(2) -0.015(2) -0.0051(19) -0.013(2)
C105_1 0.020(2) 0.040(2) 0.024(2) -0.0133(18) 0.0050(16) -0.0102(18)
C106_1 0.0139(19) 0.029(2) 0.021(2) -0.0106(15) 0.0038(15) -0.0015(15)
C107_1 0.0146(19) 0.0210(18) 0.0221(19) -0.0039(15) 0.0003(15) -0.0038(14)
C108_1 0.0095(17) 0.0177(17) 0.026(2) -0.0037(14) -0.0001(14) -0.0007(13)
C109_1 0.021(2) 0.030(2) 0.023(2) -0.0002(17) 0.0033(17) -0.0049(17)
C110_1 0.024(2) 0.028(2) 0.036(3) 0.0074(19) -0.0005(19) -0.0030(17)
C111_1 0.027(2) 0.018(2) 0.055(3) 0.0009(19) 0.003(2) -0.0024(17)
C112_1 0.027(2) 0.023(2) 0.036(3) -0.0132(18) 0.0089(19) -0.0042(17)
C113_1 0.027(2) 0.032(2) 0.026(2) -0.0141(17) 0.0097(17) -0.0078(18)
C114_1 0.015(2) 0.023(2) 0.033(3) -0.0046(18) 0.0059(17) -0.0008(16)
C115_1 0.0139(18) 0.0153(17) 0.028(2) -0.0020(14) 0.0080(15) -0.0009(14)
C116_1 0.0169(19) 0.0171(18) 0.031(2) 0.0029(15) 0.0025(16) -0.0035(14)
C117_1 0.023(2) 0.024(2) 0.038(3) 0.0039(18) -0.0034(19) -0.0041(17)
C118_1 0.022(2) 0.0144(18) 0.053(3) 0.0016(18) 0.004(2) 0.0040(16)
C119_1 0.027(2) 0.0167(19) 0.043(3) -0.0095(18) 0.0119(19) -0.0052(16)
C120_1 0.020(2) 0.0174(18) 0.028(2) -0.0028(15) 0.0074(16) -0.0037(15)
C121_1 0.026(2) 0.025(2) 0.026(2) -0.0012(17) -0.0030(17) 0.0002(17)
C122_1 0.031(3) 0.060(3) 0.032(3) -0.007(2) 0.003(2) -0.006(2)
C123_1 0.036(3) 0.038(3) 0.032(3) 0.000(2) -0.006(2) -0.006(2)
C124_1 0.026(2) 0.024(2) 0.027(2) -0.0073(16) 0.0052(17) -0.0081(17)
C125_1 0.030(2) 0.033(2) 0.035(3) -0.0030(19) -0.0022(19) -0.0103(19)
C126_1 0.043(3) 0.034(2) 0.036(3) -0.016(2) 0.011(2) -0.008(2)
C127_1 0.0149(19) 0.0207(18) 0.032(2) -0.0040(16) 0.0030(16) -0.0041(15)
C128_1 0.0143(19) 0.0210(19) 0.030(2) -0.0051(16) 0.0035(16) -0.0003(15)
C129_1 0.0138(18) 0.0112(16) 0.0210(19) -0.0032(13) 0.0013(14) 0.0000(13)
C130_1 0.0126(18) 0.0130(16) 0.030(2) -0.0033(14) 0.0016(15) 0.0005(13)
C131_1 0.0149(19) 0.0158(17) 0.031(2) -0.0028(15) 0.0038(16) 0.0019(14)
C132_1 0.024(2) 0.0196(19) 0.037(3) -0.0009(18) 0.0016(18) 0.0009(16)
C133_1 0.022(2) 0.0157(19) 0.057(3) -0.0046(18) 0.004(2) -0.0023(16)
C134_1 0.024(2) 0.0181(19) 0.044(3) -0.0132(17) 0.0037(19) -0.0029(16)
C135_1 0.0138(19) 0.0219(19) 0.032(2) -0.0063(16) 0.0018(16) -0.0003(15)
C136_1 0.027(2) 0.028(2) 0.029(2) -0.0083(18) 0.0018(18) -0.0042(18)
C137_1 0.033(3) 0.065(3) 0.042(3) -0.008(3) 0.013(2) -0.014(2)
C138_1 0.025(3) 0.054(3) 0.032(3) -0.010(2) 0.001(2) -0.005(2)
C139_1 0.022(2) 0.024(2) 0.028(2) -0.0013(16) -0.0014(17) 0.0002(16)
C140_1 0.044(3) 0.038(3) 0.030(3) -0.002(2) 0.009(2) -0.003(2)
C141_1 0.025(3) 0.053(3) 0.050(4) -0.010(3) -0.005(2) -0.001(2)
N201_2 0.0129(16) 0.0153(14) 0.0228(17) -0.0043(12) 0.0012(13) 0.0007(12)
C201_2 0.021(2) 0.0240(19) 0.0143(18) -0.0040(14) 0.0023(15) -0.0062(15)
N202_2 0.0161(16) 0.0139(14) 0.0207(16) -0.0030(12) 0.0008(13) 0.0000(12)
C202_2 0.026(2) 0.028(2) 0.032(2) -0.0022(17) -0.0026(18) -0.0058(17)
N203_2 0.0154(16) 0.0167(15) 0.0265(18) -0.0063(13) 0.0008(13) -0.0003(12)
C203_2 0.037(3) 0.048(3) 0.028(2) 0.004(2) -0.008(2) -0.014(2)
C204_2 0.033(3) 0.052(3) 0.031(3) -0.006(2) -0.011(2) -0.017(2)
C205_2 0.026(2) 0.034(2) 0.031(2) -0.0077(18) -0.0003(18) -0.0098(18)
C206_2 0.018(2) 0.0211(18) 0.026(2) -0.0059(15) 0.0013(16) -0.0013(15)
C207_2 0.0157(19) 0.0186(18) 0.026(2) -0.0056(15) 0.0038(15) -0.0029(14)
C208_2 0.0108(18) 0.0218(18) 0.025(2) -0.0051(15) -0.0001(15) -0.0035(14)
C209_2 0.019(2) 0.027(2) 0.024(2) -0.0018(16) 0.0022(16) -0.0003(16)
C210_2 0.026(2) 0.025(2) 0.035(2) 0.0068(18) -0.0008(19) -0.0046(17)
C211_2 0.033(3) 0.016(2) 0.048(3) -0.0050(18) 0.001(2) -0.0006(17)
C212_2 0.031(2) 0.021(2) 0.036(2) -0.0103(18) 0.0078(19) -0.0045(17)
C213_2 0.025(2) 0.026(2) 0.026(2) -0.0108(16) 0.0071(17) -0.0038(17)
C214_2 0.015(2) 0.022(2) 0.031(2) -0.0049(17) -0.0010(17) 0.0035(15)
C215_2 0.0116(18) 0.0154(17) 0.030(2) -0.0034(15) 0.0035(15) 0.0019(14)
C216_2 0.0112(18) 0.0248(19) 0.031(2) -0.0010(16) 0.0050(16) 0.0009(15)
C217_2 0.022(2) 0.025(2) 0.040(3) 0.0025(19) 0.0040(19) 0.0009(17)
C218_2 0.025(2) 0.020(2) 0.058(3) -0.0052(19) 0.005(2) -0.0024(17)
C219_2 0.024(2) 0.025(2) 0.042(3) -0.0144(19) 0.002(2) -0.0029(17)
C220_2 0.0152(19) 0.0208(18) 0.032(2) -0.0087(16) 0.0017(16) 0.0025(15)
C221_2 0.026(2) 0.028(2) 0.032(2) -0.0004(18) 0.0023(18) 0.0057(18)
C222_2 0.035(3) 0.050(3) 0.038(3) 0.001(2) 0.010(2) 0.004(2)
C223_2 0.027(3) 0.055(3) 0.038(3) -0.006(2) -0.001(2) -0.005(2)
C224_2 0.040(3) 0.027(2) 0.026(2) -0.0096(17) -0.0007(19) -0.0019(19)
C225_2 0.053(4) 0.060(4) 0.037(3) -0.007(3) 0.013(3) -0.018(3)
C226_2 0.049(3) 0.053(3) 0.034(3) -0.013(2) -0.007(2) -0.004(3)
C227_2 0.0123(19) 0.0237(19) 0.032(2) -0.0037(16) 0.0019(16) 0.0008(15)
C228_2 0.0140(19) 0.0217(19) 0.031(2) -0.0012(16) 0.0016(16) -0.0015(15)
C229_2 0.0188(19) 0.0145(16) 0.0151(18) -0.0024(13) -0.0007(14) 0.0002(14)
C230_2 0.0126(18) 0.0152(17) 0.027(2) 0.0000(14) 0.0002(15) 0.0003(13)
C231_2 0.019(2) 0.0207(19) 0.032(2) 0.0030(16) -0.0029(17) -0.0041(15)
C232_2 0.022(2) 0.026(2) 0.049(3) 0.013(2) -0.006(2) -0.0026(17)
C233_2 0.022(2) 0.0139(18) 0.059(3) 0.0041(18) 0.009(2) 0.0012(16)
C234_2 0.023(2) 0.0167(18) 0.044(3) -0.0068(17) 0.0125(19) -0.0007(16)
C235_2 0.018(2) 0.0184(18) 0.028(2) -0.0026(15) 0.0071(16) -0.0029(15)
C236_2 0.031(2) 0.0213(19) 0.025(2) -0.0062(16) 0.0034(17) -0.0050(17)
C237_2 0.045(3) 0.036(3) 0.037(3) -0.013(2) 0.009(2) -0.006(2)
C238_2 0.031(2) 0.032(2) 0.037(3) -0.0018(19) -0.006(2) -0.0061(19)
C239_2 0.038(3) 0.031(2) 0.024(2) 0.0020(18) -0.0047(19) -0.0089(19)
C240_2 0.049(3) 0.056(3) 0.032(3) -0.009(2) 0.007(2) -0.008(3)
C241_2 0.056(4) 0.046(3) 0.034(3) 0.012(2) -0.015(3) -0.019(3)

loop_
_atom_type_symbol
_atom_type_description
_atom_type_scat_dispersion_real
_atom_type_scat_dispersion_imag
_atom_type_scat_source
C C 0.0033 0.0016 'International Tables Vol C Tables 4.2.6.8 and 6.1.1.4'
H H 0.0000 0.0000 'International Tables Vol C Tables 4.2.6.8 and 6.1.1.4'
N N 0.0061 0.0033 'International Tables Vol C Tables 4.2.6.8 and 6.1.1.4'
Cl Cl 0.1484 0.1585 'International Tables Vol C Tables 4.2.6.8 and 6.1.1.4'
Pd Pd -0.9988 1.0072 'International Tables Vol C Tables 4.2.6.8 and 6.1.1.4'

loop_
_geom_angle_atom_site_label_1
_geom_angle_atom_site_label_2
_geom_angle_atom_site_label_3
_geom_angle
C101_1 Pd1_1 C129_1 94.19(15)
C101_1 Pd1_1 N103_1 84.21(13)
C129_1 Pd1_1 N103_1 172.19(12)
C101_1 Pd1_1 Cl1_1 178.11(10)
C129_1 Pd1_1 Cl1_1 87.69(11)
N103_1 Pd1_1 Cl1_1 93.91(9)
C201_2 Pd2_2 C229_2 93.52(15)
C201_2 Pd2_2 N203_2 84.39(13)
C229_2 Pd2_2 N203_2 172.62(12)
C201_2 Pd2_2 Cl2_2 176.83(11)
C229_2 Pd2_2 Cl2_2 87.84(11)
N203_2 Pd2_2 Cl2_2 93.90(9)
C129_1 N101_1 C127_1 111.3(3)
C129_1 N101_1 C115_1 125.9(3)
C127_1 N101_1 C115_1 122.4(3)
C102_1 C101_1 C106_1 118.3(4)
C102_1 C101_1 Pd1_1 123.3(3)
C106_1 C101_1 Pd1_1 117.5(3)
C129_1 N102_1 C128_1 111.0(3)
C129_1 N102_1 C130_1 126.6(3)
C128_1 N102_1 C130_1 122.1(3)
C101_1 C102_1 C103_1 121.5(4)
C108_1 N103_1 C113_1 112.6(3)
C108_1 N103_1 C114_1 111.0(3)
C113_1 N103_1 C114_1 105.9(3)
C108_1 N103_1 Pd1_1 99.7(2)
C113_1 N103_1 Pd1_1 111.8(2)
C114_1 N103_1 Pd1_1 116.1(2)
C104_1 C103_1 C102_1 119.7(4)
C103_1 C104_1 C105_1 119.6(4)
C104_1 C105_1 C106_1 120.7(4)
C105_1 C106_1 C101_1 120.1(4)
C105_1 C106_1 C107_1 118.6(4)
C101_1 C106_1 C107_1 121.0(3)
C112_1 C107_1 C108_1 117.4(4)
C112_1 C107_1 C106_1 121.0(4)
C108_1 C107_1 C106_1 121.6(3)
C109_1 C108_1 C107_1 120.6(3)
C109_1 C108_1 N103_1 121.1(3)
C107_1 C108_1 N103_1 118.2(3)
C108_1 C109_1 C110_1 120.0(4)
C111_1 C110_1 C109_1 120.0(4)
C110_1 C111_1 C112_1 119.6(4)
C111_1 C112_1 C107_1 122.4(4)
C116_1 C115_1 C120_1 122.7(3)
C116_1 C115_1 N101_1 118.1(3)
C120_1 C115_1 N101_1 119.0(3)
C117_1 C116_1 C115_1 117.1(4)
C117_1 C116_1 C121_1 120.2(4)
C115_1 C116_1 C121_1 122.5(3)
C116_1 C117_1 C118_1 121.8(4)
C119_1 C118_1 C117_1 119.9(4)
C118_1 C119_1 C120_1 121.2(4)
C115_1 C120_1 C119_1 116.6(4)
C115_1 C120_1 C124_1 123.4(3)
C119_1 C120_1 C124_1 119.8(4)
C116_1 C121_1 C123_1 113.9(4)
C116_1 C121_1 C122_1 110.1(4)
C123_1 C121_1 C122_1 107.7(4)
C120_1 C124_1 C126_1 114.0(4)
C120_1 C124_1 C125_1 110.3(3)
C126_1 C124_1 C125_1 109.2(4)
C128_1 C127_1 N101_1 107.3(3)
C127_1 C128_1 N102_1 107.0(3)
N102_1 C129_1 N101_1 103.5(3)
N102_1 C129_1 Pd1_1 122.2(2)
N101_1 C129_1 Pd1_1 132.3(3)
C131_1 C130_1 C135_1 122.5(3)
C131_1 C130_1 N102_1 119.7(3)
C135_1 C130_1 N102_1 117.7(3)
C132_1 C131_1 C130_1 117.5(4)
C132_1 C131_1 C139_1 119.9(4)
C130_1 C131_1 C139_1 122.5(3)
C131_1 C132_1 C133_1 120.6(4)
C134_1 C133_1 C132_1 120.5(4)
C133_1 C134_1 C135_1 121.5(4)
C134_1 C135_1 C130_1 117.3(4)
C134_1 C135_1 C136_1 120.5(4)
C130_1 C135_1 C136_1 122.1(3)
C135_1 C136_1 C137_1 111.2(4)
C135_1 C136_1 C138_1 112.5(4)
C137_1 C136_1 C138_1 109.2(4)
C131_1 C139_1 C140_1 113.2(4)
C131_1 C139_1 C141_1 110.0(4)
C140_1 C139_1 C141_1 109.9(4)
C229_2 N201_2 C227_2 111.2(3)
C229_2 N201_2 C215_2 126.8(3)
C227_2 N201_2 C215_2 121.7(3)
C202_2 C201_2 C206_2 118.0(4)
C202_2 C201_2 Pd2_2 124.7(3)
C206_2 C201_2 Pd2_2 116.4(3)
C229_2 N202_2 C228_2 110.7(3)
C229_2 N202_2 C230_2 126.5(3)
C228_2 N202_2 C230_2 122.4(3)
C201_2 C202_2 C203_2 121.6(4)
C208_2 N203_2 C213_2 113.2(3)
C208_2 N203_2 C214_2 110.5(3)
C213_2 N203_2 C214_2 104.5(3)
C208_2 N203_2 Pd2_2 99.1(2)
C213_2 N203_2 Pd2_2 112.4(2)
C214_2 N203_2 Pd2_2 117.5(2)
C204_2 C203_2 C202_2 119.9(4)
C203_2 C204_2 C205_2 119.3(4)
C206_2 C205_2 C204_2 120.9(4)
C205_2 C206_2 C201_2 120.1(4)
C205_2 C206_2 C207_2 119.1(3)
C201_2 C206_2 C207_2 120.5(3)
C212_2 C207_2 C208_2 118.7(4)
C212_2 C207_2 C206_2 120.8(4)
C208_2 C207_2 C206_2 120.5(3)
C209_2 C208_2 C207_2 119.2(3)
C209_2 C208_2 N203_2 121.6(3)
C207_2 C208_2 N203_2 119.2(3)
C210_2 C209_2 C208_2 120.6(4)
C211_2 C210_2 C209_2 120.0(4)
C210_2 C211_2 C212_2 120.2(4)
C211_2 C212_2 C207_2 121.3(4)
C220_2 C215_2 C216_2 123.3(3)
C220_2 C215_2 N201_2 117.7(3)
C216_2 C215_2 N201_2 118.9(3)
C215_2 C216_2 C217_2 116.5(4)
C215_2 C216_2 C221_2 123.0(4)
C217_2 C216_2 C221_2 120.5(4)
C218_2 C217_2 C216_2 121.4(4)
C217_2 C218_2 C219_2 120.6(4)
C218_2 C219_2 C220_2 121.4(4)
C219_2 C220_2 C215_2 116.7(4)
C219_2 C220_2 C224_2 120.6(4)
C215_2 C220_2 C224_2 122.6(3)
C216_2 C221_2 C222_2 113.9(4)
C216_2 C221_2 C223_2 109.7(4)
C222_2 C221_2 C223_2 110.2(4)
C226_2 C224_2 C220_2 112.8(4)
C226_2 C224_2 C225_2 110.7(4)
C220_2 C224_2 C225_2 109.8(4)
C228_2 C227_2 N201_2 106.8(3)
C227_2 C228_2 N202_2 107.2(3)
N201_2 C229_2 N202_2 104.1(3)
N201_2 C229_2 Pd2_2 123.3(3)
N202_2 C229_2 Pd2_2 130.8(3)
C235_2 C230_2 C231_2 123.1(3)
C235_2 C230_2 N202_2 119.3(3)
C231_2 C230_2 N202_2 117.5(3)
C232_2 C231_2 C230_2 116.5(4)
C232_2 C231_2 C239_2 120.9(4)
C230_2 C231_2 C239_2 122.4(4)
C233_2 C232_2 C231_2 121.3(4)
C234_2 C233_2 C232_2 120.8(4)
C233_2 C234_2 C235_2 121.3(4)
C234_2 C235_2 C230_2 116.5(4)
C234_2 C235_2 C236_2 119.8(4)
C230_2 C235_2 C236_2 123.4(3)
C235_2 C236_2 C238_2 110.1(3)
C235_2 C236_2 C237_2 113.6(4)
C238_2 C236_2 C237_2 109.1(4)
C231_2 C239_2 C240_2 110.6(4)
C231_2 C239_2 C241_2 113.2(4)
C240_2 C239_2 C241_2 108.4(4)

loop_
_geom_bond_atom_site_label_1
_geom_bond_atom_site_label_2
_geom_bond_distance
Pd1_1 C101_1 1.985(4)
Pd1_1 C129_1 1.987(4)
Pd1_1 N103_1 2.204(3)
Pd1_1 Cl1_1 2.3924(10)
Pd2_2 C201_2 1.981(4)
Pd2_2 C229_2 1.992(4)
Pd2_2 N203_2 2.195(3)
Pd2_2 Cl2_2 2.4032(10)
N101_1 C129_1 1.376(4)
N101_1 C127_1 1.380(5)
N101_1 C115_1 1.457(4)
C101_1 C102_1 1.393(5)
C101_1 C106_1 1.406(5)
N102_1 C129_1 1.370(4)
N102_1 C128_1 1.393(5)
N102_1 C130_1 1.442(4)
C102_1 C103_1 1.407(6)
N103_1 C108_1 1.474(5)
N103_1 C113_1 1.481(5)
N103_1 C114_1 1.493(5)
C103_1 C104_1 1.384(6)
C104_1 C105_1 1.395(7)
C105_1 C106_1 1.402(5)
C106_1 C107_1 1.477(5)
C107_1 C112_1 1.389(5)
C107_1 C108_1 1.413(5)
C108_1 C109_1 1.387(5)
C109_1 C110_1 1.403(6)
C110_1 C111_1 1.374(7)
C111_1 C112_1 1.385(6)
C115_1 C116_1 1.401(6)
C115_1 C120_1 1.404(5)
C116_1 C117_1 1.382(5)
C116_1 C121_1 1.529(6)
C117_1 C118_1 1.386(6)
C118_1 C119_1 1.373(7)
C119_1 C120_1 1.410(5)
C120_1 C124_1 1.518(6)
C121_1 C123_1 1.533(6)
C121_1 C122_1 1.541(6)
C124_1 C126_1 1.537(6)
C124_1 C125_1 1.542(6)
C127_1 C128_1 1.340(5)
C130_1 C131_1 1.403(5)
C130_1 C135_1 1.409(5)
C131_1 C132_1 1.397(5)
C131_1 C139_1 1.512(6)
C132_1 C133_1 1.397(6)
C133_1 C134_1 1.369(6)
C134_1 C135_1 1.394(5)
C135_1 C136_1 1.521(6)
C136_1 C137_1 1.528(6)
C136_1 C138_1 1.529(7)
C139_1 C140_1 1.531(6)
C139_1 C141_1 1.541(6)
N201_2 C229_2 1.361(4)
N201_2 C227_2 1.389(5)
N201_2 C215_2 1.461(4)
C201_2 C202_2 1.395(6)
C201_2 C206_2 1.412(5)
N202_2 C229_2 1.368(4)
N202_2 C228_2 1.388(5)
N202_2 C230_2 1.456(4)
C202_2 C203_2 1.400(6)
N203_2 C208_2 1.459(5)
N203_2 C213_2 1.487(5)
N203_2 C214_2 1.500(5)
C203_2 C204_2 1.387(6)
C204_2 C205_2 1.398(7)
C205_2 C206_2 1.395(6)
C206_2 C207_2 1.492(5)
C207_2 C212_2 1.388(5)
C207_2 C208_2 1.411(5)
C208_2 C209_2 1.399(5)
C209_2 C210_2 1.390(6)
C210_2 C211_2 1.368(6)
C211_2 C212_2 1.385(6)
C215_2 C220_2 1.398(5)
C215_2 C216_2 1.399(5)
C216_2 C217_2 1.401(6)
C216_2 C221_2 1.517(6)
C217_2 C218_2 1.368(7)
C218_2 C219_2 1.368(7)
C219_2 C220_2 1.396(5)
C220_2 C224_2 1.525(6)
C221_2 C222_2 1.522(6)
C221_2 C223_2 1.540(6)
C224_2 C226_2 1.523(6)
C224_2 C225_2 1.531(7)
C227_2 C228_2 1.340(5)
C230_2 C235_2 1.405(5)
C230_2 C231_2 1.406(5)
C231_2 C232_2 1.398(6)
C231_2 C239_2 1.524(6)
C232_2 C233_2 1.377(7)
C233_2 C234_2 1.370(6)
C234_2 C235_2 1.402(5)
C235_2 C236_2 1.513(6)
C236_2 C238_2 1.535(6)
C236_2 C237_2 1.539(6)
C239_2 C240_2 1.527(7)
C239_2 C241_2 1.543(7)

loop_
_geom_torsion_atom_site_label_1
_geom_torsion_atom_site_label_2
_geom_torsion_atom_site_label_3
_geom_torsion_atom_site_label_4
_geom_torsion
C129_1 Pd1_1 C101_1 C102_1 -63.8(3)
N103_1 Pd1_1 C101_1 C102_1 123.9(3)
Cl1_1 Pd1_1 C101_1 C102_1 119(3)
C129_1 Pd1_1 C101_1 C106_1 127.2(3)
N103_1 Pd1_1 C101_1 C106_1 -45.1(3)
Cl1_1 Pd1_1 C101_1 C106_1 -50(4)
C106_1 C101_1 C102_1 C103_1 -0.2(6)
Pd1_1 C101_1 C102_1 C103_1 -169.1(3)
C101_1 Pd1_1 N103_1 C108_1 72.6(2)
C129_1 Pd1_1 N103_1 C108_1 -6.0(11)
Cl1_1 Pd1_1 N103_1 C108_1 -107.6(2)
C101_1 Pd1_1 N103_1 C113_1 -168.2(3)
C129_1 Pd1_1 N103_1 C113_1 113.2(10)
Cl1_1 Pd1_1 N103_1 C113_1 11.6(3)
C101_1 Pd1_1 N103_1 C114_1 -46.6(3)
C129_1 Pd1_1 N103_1 C114_1 -125.2(10)
Cl1_1 Pd1_1 N103_1 C114_1 133.2(3)
C101_1 C102_1 C103_1 C104_1 -2.0(7)
C102_1 C103_1 C104_1 C105_1 1.5(7)
C103_1 C104_1 C105_1 C106_1 1.1(7)
C104_1 C105_1 C106_1 C101_1 -3.3(6)
C104_1 C105_1 C106_1 C107_1 170.8(4)
C102_1 C101_1 C106_1 C105_1 2.8(5)
Pd1_1 C101_1 C106_1 C105_1 172.3(3)
C102_1 C101_1 C106_1 C107_1 -171.2(4)
Pd1_1 C101_1 C106_1 C107_1 -1.6(5)
C105_1 C106_1 C107_1 C112_1 47.1(5)
C101_1 C106_1 C107_1 C112_1 -138.8(4)
C105_1 C106_1 C107_1 C108_1 -133.3(4)
C101_1 C106_1 C107_1 C108_1 40.8(5)
C112_1 C107_1 C108_1 C109_1 -2.4(5)
C106_1 C107_1 C108_1 C109_1 178.0(4)
C112_1 C107_1 C108_1 N103_1 179.6(3)
C106_1 C107_1 C108_1 N103_1 -0.1(5)
C113_1 N103_1 C108_1 C109_1 4.9(5)
C114_1 N103_1 C108_1 C109_1 -113.6(4)
Pd1_1 N103_1 C108_1 C109_1 123.4(3)
C113_1 N103_1 C108_1 C107_1 -177.1(3)
C114_1 N103_1 C108_1 C107_1 64.4(4)
Pd1_1 N103_1 C108_1 C107_1 -58.5(3)
C107_1 C108_1 C109_1 C110_1 2.1(6)
N103_1 C108_1 C109_1 C110_1 -179.9(4)
C108_1 C109_1 C110_1 C111_1 -0.7(6)
C109_1 C110_1 C111_1 C112_1 -0.3(7)
C110_1 C111_1 C112_1 C107_1 0.0(7)
C108_1 C107_1 C112_1 C111_1 1.3(6)
C106_1 C107_1 C112_1 C111_1 -179.1(4)
C129_1 N101_1 C115_1 C116_1 -85.2(5)
C127_1 N101_1 C115_1 C116_1 86.9(4)
C129_1 N101_1 C115_1 C120_1 99.3(4)
C127_1 N101_1 C115_1 C120_1 -88.6(4)
C120_1 C115_1 C116_1 C117_1 -8.0(5)
N101_1 C115_1 C116_1 C117_1 176.7(3)
C120_1 C115_1 C116_1 C121_1 168.0(4)
N101_1 C115_1 C116_1 C121_1 -7.3(5)
C115_1 C116_1 C117_1 C118_1 1.9(6)
C121_1 C116_1 C117_1 C118_1 -174.1(4)
C116_1 C117_1 C118_1 C119_1 4.0(6)
C117_1 C118_1 C119_1 C120_1 -4.1(6)
C116_1 C115_1 C120_1 C119_1 7.8(5)
N101_1 C115_1 C120_1 C119_1 -176.9(3)
C116_1 C115_1 C120_1 C124_1 -166.8(3)
N101_1 C115_1 C120_1 C124_1 8.4(5)
C118_1 C119_1 C120_1 C115_1 -1.6(6)
C118_1 C119_1 C120_1 C124_1 173.2(4)
C117_1 C116_1 C121_1 C123_1 -30.9(5)
C115_1 C116_1 C121_1 C123_1 153.2(4)
C117_1 C116_1 C121_1 C122_1 90.2(5)
C115_1 C116_1 C121_1 C122_1 -85.6(5)
C115_1 C120_1 C124_1 C126_1 -143.7(4)
C119_1 C120_1 C124_1 C126_1 41.8(5)
C115_1 C120_1 C124_1 C125_1 93.0(4)
C119_1 C120_1 C124_1 C125_1 -81.5(5)
C129_1 N101_1 C127_1 C128_1 0.9(5)
C115_1 N101_1 C127_1 C128_1 -172.2(4)
N101_1 C127_1 C128_1 N102_1 0.0(5)
C129_1 N102_1 C128_1 C127_1 -0.9(5)
C130_1 N102_1 C128_1 C127_1 172.4(3)
C128_1 N102_1 C129_1 N101_1 1.4(4)
C130_1 N102_1 C129_1 N101_1 -171.6(3)
C128_1 N102_1 C129_1 Pd1_1 -164.3(3)
C130_1 N102_1 C129_1 Pd1_1 22.7(5)
C127_1 N101_1 C129_1 N102_1 -1.4(4)
C115_1 N101_1 C129_1 N102_1 171.5(3)
C127_1 N101_1 C129_1 Pd1_1 162.1(3)
C115_1 N101_1 C129_1 Pd1_1 -25.0(6)
C101_1 Pd1_1 C129_1 N102_1 -86.7(3)
N103_1 Pd1_1 C129_1 N102_1 -8.8(12)
Cl1_1 Pd1_1 C129_1 N102_1 93.2(3)
C101_1 Pd1_1 C129_1 N101_1 112.3(4)
N103_1 Pd1_1 C129_1 N101_1 -169.8(8)
Cl1_1 Pd1_1 C129_1 N101_1 -67.8(4)
C129_1 N102_1 C130_1 C131_1 -94.1(5)
C128_1 N102_1 C130_1 C131_1 93.7(4)
C129_1 N102_1 C130_1 C135_1 89.0(5)
C128_1 N102_1 C130_1 C135_1 -83.2(5)
C135_1 C130_1 C131_1 C132_1 -0.8(6)
N102_1 C130_1 C131_1 C132_1 -177.5(3)
C135_1 C130_1 C131_1 C139_1 174.4(4)
N102_1 C130_1 C131_1 C139_1 -2.3(6)
C130_1 C131_1 C132_1 C133_1 0.5(6)
C139_1 C131_1 C132_1 C133_1 -174.9(4)
C131_1 C132_1 C133_1 C134_1 0.2(7)
C132_1 C133_1 C134_1 C135_1 -0.6(7)
C133_1 C134_1 C135_1 C130_1 0.3(6)
C133_1 C134_1 C135_1 C136_1 176.9(4)
C131_1 C130_1 C135_1 C134_1 0.4(6)
N102_1 C130_1 C135_1 C134_1 177.2(3)
C131_1 C130_1 C135_1 C136_1 -176.1(4)
N102_1 C130_1 C135_1 C136_1 0.7(5)
C134_1 C135_1 C136_1 C137_1 -81.6(5)
C130_1 C135_1 C136_1 C137_1 94.8(5)
C134_1 C135_1 C136_1 C138_1 41.2(6)
C130_1 C135_1 C136_1 C138_1 -142.4(4)
C132_1 C131_1 C139_1 C140_1 -47.5(5)
C130_1 C131_1 C139_1 C140_1 137.4(4)
C132_1 C131_1 C139_1 C141_1 75.8(5)
C130_1 C131_1 C139_1 C141_1 -99.3(5)
C229_2 Pd2_2 C201_2 C202_2 64.4(4)
N203_2 Pd2_2 C201_2 C202_2 -122.7(4)
Cl2_2 Pd2_2 C201_2 C202_2 180(51)
C229_2 Pd2_2 C201_2 C206_2 -126.3(3)
N203_2 Pd2_2 C201_2 C206_2 46.6(3)
Cl2_2 Pd2_2 C201_2 C206_2 -11(2)
C206_2 C201_2 C202_2 C203_2 1.9(6)
Pd2_2 C201_2 C202_2 C203_2 171.0(4)
C201_2 Pd2_2 N203_2 C208_2 -73.7(2)
C229_2 Pd2_2 N203_2 C208_2 0.2(11)
Cl2_2 Pd2_2 N203_2 C208_2 103.6(2)
C201_2 Pd2_2 N203_2 C213_2 166.5(3)
C229_2 Pd2_2 N203_2 C213_2 -119.6(10)
Cl2_2 Pd2_2 N203_2 C213_2 -16.2(2)
C201_2 Pd2_2 N203_2 C214_2 45.2(3)
C229_2 Pd2_2 N203_2 C214_2 119.1(10)
Cl2_2 Pd2_2 N203_2 C214_2 -137.5(3)
C201_2 C202_2 C203_2 C204_2 0.7(7)
C202_2 C203_2 C204_2 C205_2 -2.3(8)
C203_2 C204_2 C205_2 C206_2 1.3(7)
C204_2 C205_2 C206_2 C201_2 1.2(6)
C204_2 C205_2 C206_2 C207_2 -172.9(4)
C202_2 C201_2 C206_2 C205_2 -2.8(6)
Pd2_2 C201_2 C206_2 C205_2 -172.8(3)
C202_2 C201_2 C206_2 C207_2 171.2(4)
Pd2_2 C201_2 C206_2 C207_2 1.2(5)
C205_2 C206_2 C207_2 C212_2 -47.2(6)
C201_2 C206_2 C207_2 C212_2 138.7(4)
C205_2 C206_2 C207_2 C208_2 131.4(4)
C201_2 C206_2 C207_2 C208_2 -42.7(5)
C212_2 C207_2 C208_2 C209_2 0.8(6)
C206_2 C207_2 C208_2 C209_2 -177.8(4)
C212_2 C207_2 C208_2 N203_2 -178.7(3)
C206_2 C207_2 C208_2 N203_2 2.7(5)
C213_2 N203_2 C208_2 C209_2 -3.1(5)
C214_2 N203_2 C208_2 C209_2 113.8(4)
Pd2_2 N203_2 C208_2 C209_2 -122.2(3)
C213_2 N203_2 C208_2 C207_2 176.4(3)
C214_2 N203_2 C208_2 C207_2 -66.8(4)
Pd2_2 N203_2 C208_2 C207_2 57.3(3)
C207_2 C208_2 C209_2 C210_2 -1.0(6)
N203_2 C208_2 C209_2 C210_2 178.5(4)
C208_2 C209_2 C210_2 C211_2 -0.3(6)
C209_2 C210_2 C211_2 C212_2 1.7(7)
C210_2 C211_2 C212_2 C207_2 -1.9(7)
C208_2 C207_2 C212_2 C211_2 0.6(6)
C206_2 C207_2 C212_2 C211_2 179.2(4)
C229_2 N201_2 C215_2 C220_2 -90.5(5)
C227_2 N201_2 C215_2 C220_2 82.1(5)
C229_2 N201_2 C215_2 C216_2 94.4(5)
C227_2 N201_2 C215_2 C216_2 -93.0(4)
C220_2 C215_2 C216_2 C217_2 2.9(6)
N201_2 C215_2 C216_2 C217_2 177.7(3)
C220_2 C215_2 C216_2 C221_2 -174.0(4)
N201_2 C215_2 C216_2 C221_2 0.8(6)
C215_2 C216_2 C217_2 C218_2 -2.1(6)
C221_2 C216_2 C217_2 C218_2 174.8(4)
C216_2 C217_2 C218_2 C219_2 0.6(7)
C217_2 C218_2 C219_2 C220_2 0.3(7)
C218_2 C219_2 C220_2 C215_2 0.4(6)
C218_2 C219_2 C220_2 C224_2 -176.0(4)
C216_2 C215_2 C220_2 C219_2 -2.1(6)
N201_2 C215_2 C220_2 C219_2 -176.9(3)
C216_2 C215_2 C220_2 C224_2 174.2(4)
N201_2 C215_2 C220_2 C224_2 -0.7(6)
C215_2 C216_2 C221_2 C222_2 -139.4(4)
C217_2 C216_2 C221_2 C222_2 43.8(5)
C215_2 C216_2 C221_2 C223_2 96.5(5)
C217_2 C216_2 C221_2 C223_2 -80.2(5)
C219_2 C220_2 C224_2 C226_2 -40.2(6)
C215_2 C220_2 C224_2 C226_2 143.6(4)
C219_2 C220_2 C224_2 C225_2 83.8(5)
C215_2 C220_2 C224_2 C225_2 -92.4(5)
C229_2 N201_2 C227_2 C228_2 0.9(5)
C215_2 N201_2 C227_2 C228_2 -172.7(3)
N201_2 C227_2 C228_2 N202_2 0.2(5)
C229_2 N202_2 C228_2 C227_2 -1.2(5)
C230_2 N202_2 C228_2 C227_2 171.8(4)
C227_2 N201_2 C229_2 N202_2 -1.6(4)
C215_2 N201_2 C229_2 N202_2 171.6(3)
C227_2 N201_2 C229_2 Pd2_2 164.9(3)
C215_2 N201_2 C229_2 Pd2_2 -21.9(5)
C228_2 N202_2 C229_2 N201_2 1.7(4)
C230_2 N202_2 C229_2 N201_2 -171.0(3)
C228_2 N202_2 C229_2 Pd2_2 -163.4(3)
C230_2 N202_2 C229_2 Pd2_2 24.0(6)
C201_2 Pd2_2 C229_2 N201_2 84.8(3)
N203_2 Pd2_2 C229_2 N201_2 11.5(12)
Cl2_2 Pd2_2 C229_2 N201_2 -92.3(3)
C201_2 Pd2_2 C229_2 N202_2 -112.6(4)
N203_2 Pd2_2 C229_2 N202_2 174.1(8)
Cl2_2 Pd2_2 C229_2 N202_2 70.3(3)
C229_2 N202_2 C230_2 C235_2 -99.2(4)
C228_2 N202_2 C230_2 C235_2 88.9(4)
C229_2 N202_2 C230_2 C231_2 84.8(5)
C228_2 N202_2 C230_2 C231_2 -87.1(4)
C235_2 C230_2 C231_2 C232_2 8.2(6)
N202_2 C230_2 C231_2 C232_2 -175.9(3)
C235_2 C230_2 C231_2 C239_2 -166.5(4)
N202_2 C230_2 C231_2 C239_2 9.4(5)
C230_2 C231_2 C232_2 C233_2 -3.1(6)
C239_2 C231_2 C232_2 C233_2 171.6(4)
C231_2 C232_2 C233_2 C234_2 -2.6(6)
C232_2 C233_2 C234_2 C235_2 3.7(6)
C233_2 C234_2 C235_2 C230_2 1.1(6)
C233_2 C234_2 C235_2 C236_2 -173.7(4)
C231_2 C230_2 C235_2 C234_2 -7.2(5)
N202_2 C230_2 C235_2 C234_2 177.0(3)
C231_2 C230_2 C235_2 C236_2 167.4(4)
N202_2 C230_2 C235_2 C236_2 -8.4(5)
C234_2 C235_2 C236_2 C238_2 79.9(5)
C230_2 C235_2 C236_2 C238_2 -94.6(4)
C234_2 C235_2 C236_2 C237_2 -42.9(5)
C230_2 C235_2 C236_2 C237_2 142.7(4)
C232_2 C231_2 C239_2 C240_2 -91.2(5)
C230_2 C231_2 C239_2 C240_2 83.3(5)
C232_2 C231_2 C239_2 C241_2 30.7(6)
C230_2 C231_2 C239_2 C241_2 -154.9(4)
